data_7020007
loop_
_publ_author_name
'Gao, Enjun'
'Lin, Lin'
'Liu, Lei'
'Zhu, Mingchang'
'Wang, Bo'
'Gao, Xianan'

_publ_section_title
;
 Two new palladium(ii) complexes: synthesis, characterization and their
 interaction with HeLa cells.
;
_journal_issue 36
_journal_name_full 'Dalton transactions (Cambridge, England : 2003)'
_journal_page_first 11187
_journal_page_last 11194
_journal_paper_doi 10.1039/c2dt30990d
_journal_volume 41
_journal_year 2012
_chemical_formula_sum 'C9 H15 N3 O6 Pd'
_chemical_formula_weight 367.64
_chemical_name_systematic
;
?
;
_space_group_IT_number 2
_symmetry_cell_setting triclinic
_symmetry_space_group_name_Hall '-P 1'
_symmetry_space_group_name_H-M 'P -1'
_atom_sites_solution_hydrogens geom
_atom_sites_solution_primary direct
_atom_sites_solution_secondary difmap
_audit_creation_method SHELXL-97
_cell_angle_alpha 103.8740(10)
_cell_angle_beta 94.0380(10)
_cell_angle_gamma 93.7760(10)
_cell_formula_units_Z 4
_cell_length_a 7.2309(5)
_cell_length_b 12.1884(9)
_cell_length_c 14.6252(11)
_cell_measurement_temperature 273(2)
_cell_volume 1243.69(16)
_computing_structure_refinement 'SHELXL-97 (Sheldrick, 1997)'
_computing_structure_solution 'SHELXS-97 (Sheldrick, 1990)'
_diffrn_ambient_temperature 273(2)
_diffrn_measured_fraction_theta_full 0.973
_diffrn_measured_fraction_theta_max 0.973
_diffrn_radiation_monochromator graphite
_diffrn_radiation_source 'fine-focus sealed tube'
_diffrn_radiation_type MoK\a
_diffrn_radiation_wavelength 0.71073
_diffrn_reflns_av_R_equivalents 0.0110
_diffrn_reflns_av_sigmaI/netI 0.0209
_diffrn_reflns_limit_h_max 8
_diffrn_reflns_limit_h_min -8
_diffrn_reflns_limit_k_max 9
_diffrn_reflns_limit_k_min -15
_diffrn_reflns_limit_l_max 18
_diffrn_reflns_limit_l_min -17
_diffrn_reflns_number 7011
_diffrn_reflns_theta_full 26.02
_diffrn_reflns_theta_max 26.02
_diffrn_reflns_theta_min 1.44
_exptl_absorpt_coefficient_mu 1.520
_exptl_absorpt_correction_type none
_exptl_crystal_density_diffrn 1.963
_exptl_crystal_density_method 'not measured'
_exptl_crystal_F_000 736
_exptl_crystal_size_max 0.12
_exptl_crystal_size_mid 0.10
_exptl_crystal_size_min 0.08
_refine_diff_density_max 1.137
_refine_diff_density_min -1.024
_refine_diff_density_rms 0.091
_refine_ls_extinction_method none
_refine_ls_goodness_of_fit_ref 1.040
_refine_ls_hydrogen_treatment mixed
_refine_ls_matrix_type full
_refine_ls_number_parameters 367
_refine_ls_number_reflns 4755
_refine_ls_number_restraints 12
_refine_ls_restrained_S_all 1.040
_refine_ls_R_factor_all 0.0341
_refine_ls_R_factor_gt 0.0282
_refine_ls_shift/su_max 0.003
_refine_ls_shift/su_mean 0.000
_refine_ls_structure_factor_coef Fsqd
_refine_ls_weighting_details 'calc w=1/[\s^2^(Fo^2^)+(0.0439P)^2^+0.7664P] where P=(Fo^2^+2Fc^2^)/3'
_refine_ls_weighting_scheme calc
_refine_ls_wR_factor_gt 0.0734
_refine_ls_wR_factor_ref 0.0798
_reflns_number_gt 3932
_reflns_number_total 4755
_reflns_threshold_expression >2sigma(I)
_cod_data_source_file c2dt30990d.txt
_cod_data_source_block ta022m
_cod_original_sg_symbol_H-M P-1
_cod_database_code 7020007

loop_
_symmetry_equiv_pos_as_xyz
'x, y, z'
'-x, -y, -z'

loop_
_atom_site_label
_atom_site_type_symbol
_atom_site_fract_x
_atom_site_fract_y
_atom_site_fract_z
_atom_site_U_iso_or_equiv
_atom_site_adp_type
_atom_site_occupancy
_atom_site_symmetry_multiplicity
_atom_site_calc_flag
_atom_site_refinement_flags
Pd1 Pd 0.16833(3) 0.657495(16) 0.923815(13) 0.01758(8) Uani 1 1 d .
Pd2 Pd 0.68186(3) 0.661188(16) 0.428976(14) 0.01768(8) Uani 1 1 d .
C1 C 0.3026(4) 0.5521(2) 1.08098(19) 0.0220(6) Uani 1 1 d .
H1 H 0.3193 0.6250 1.1202 0.026 Uiso 1 1 calc R
C2 C 0.3498(4) 0.4607(3) 1.1168(2) 0.0260(7) Uani 1 1 d .
H2 H 0.3970 0.4723 1.1795 0.031 Uiso 1 1 calc R
C3 C 0.3258(4) 0.3528(2) 1.0582(2) 0.0234(6) Uani 1 1 d .
H3 H 0.3570 0.2911 1.0813 0.028 Uiso 1 1 calc R
C4 C 0.2544(4) 0.3363(2) 0.96400(19) 0.0193(6) Uani 1 1 d .
C5 C 0.2422(4) 0.2168(2) 0.90052(19) 0.0216(6) Uani 1 1 d .
C6 C 0.2089(4) 0.4304(2) 0.93314(19) 0.0174(6) Uani 1 1 d .
C7 C 0.1250(4) 0.4252(2) 0.83386(19) 0.0195(6) Uani 1 1 d .
C8 C 0.2829(4) 0.8948(3) 0.9853(2) 0.0306(7) Uani 1 1 d .
H8A H 0.3996 0.8909 0.9563 0.037 Uiso 1 1 calc R
H8B H 0.2882 0.9657 1.0333 0.037 Uiso 1 1 calc R
C9 C 0.1222(5) 0.8881(3) 0.9115(2) 0.0293(7) Uani 1 1 d .
H9A H 0.0078 0.9026 0.9415 0.035 Uiso 1 1 calc R
H9B H 0.1452 0.9440 0.8754 0.035 Uiso 1 1 calc R
C10 C 0.7998(4) 0.5468(3) 0.58436(19) 0.0227(6) Uani 1 1 d .
H10 H 0.8168 0.6185 0.6256 0.027 Uiso 1 1 calc R
C11 C 0.8390(4) 0.4532(3) 0.6178(2) 0.0263(7) Uani 1 1 d .
H11 H 0.8795 0.4616 0.6811 0.032 Uiso 1 1 calc R
C12 C 0.8171(4) 0.3470(2) 0.5560(2) 0.0227(6) Uani 1 1 d .
H12 H 0.8441 0.2834 0.5774 0.027 Uiso 1 1 calc R
C13 C 0.7541(4) 0.3352(2) 0.46116(19) 0.0189(6) Uani 1 1 d .
C14 C 0.7419(4) 0.2179(2) 0.39352(19) 0.0205(6) Uani 1 1 d .
C15 C 0.7139(4) 0.4318(2) 0.43300(19) 0.0167(6) Uani 1 1 d .
C16 C 0.6347(4) 0.4310(2) 0.33355(19) 0.0188(6) Uani 1 1 d .
C17 C 0.7808(4) 0.9000(3) 0.5007(2) 0.0288(7) Uani 1 1 d .
H17A H 0.9005 0.9030 0.4749 0.035 Uiso 1 1 calc R
H17B H 0.7760 0.9681 0.5507 0.035 Uiso 1 1 calc R
C18 C 0.6249(4) 0.8916(3) 0.4239(2) 0.0283(7) Uani 1 1 d .
H18A H 0.5061 0.8977 0.4509 0.034 Uiso 1 1 calc R
H18B H 0.6438 0.9521 0.3920 0.034 Uiso 1 1 calc R
N1 N 0.1066(4) 0.7724(2) 0.84869(17) 0.0239(5) Uani 1 1 d .
H1A H 0.1852 0.7696 0.8033 0.029 Uiso 1 1 calc R
H1B H -0.0100 0.7552 0.8205 0.029 Uiso 1 1 calc R
N2 N 0.2505(3) 0.7972(2) 1.02819(17) 0.0217(5) Uani 1 1 d .
H2A H 0.1621 0.8111 1.0689 0.026 Uiso 1 1 calc R
H2B H 0.3558 0.7865 1.0603 0.026 Uiso 1 1 calc R
N3 N 0.6280(3) 0.7793(2) 0.35634(17) 0.0222(5) Uani 1 1 d .
H3A H 0.7163 0.7829 0.3165 0.027 Uiso 1 1 calc R
H3B H 0.5173 0.7600 0.3220 0.027 Uiso 1 1 calc R
N4 N 0.7546(3) 0.7977(2) 0.53809(17) 0.0206(5) Uani 1 1 d .
H4A H 0.6650 0.8065 0.5783 0.025 Uiso 1 1 calc R
H4B H 0.8609 0.7876 0.5698 0.025 Uiso 1 1 calc R
N5 N 0.2334(3) 0.5368(2) 0.99088(16) 0.0180(5) Uani 1 1 d .
N6 N 0.7377(3) 0.5366(2) 0.49362(16) 0.0178(5) Uani 1 1 d .
O1 O 0.3901(3) 0.18844(19) 0.86650(16) 0.0353(6) Uani 1 1 d .
O2 O 0.0914(3) 0.15677(17) 0.89055(15) 0.0278(5) Uani 1 1 d .
O3 O 0.0958(3) 0.33398(16) 0.77525(13) 0.0233(4) Uani 1 1 d .
O4 O 0.0847(3) 0.52074(17) 0.81857(14) 0.0235(4) Uani 1 1 d .
O5 O 0.8873(3) 0.19157(18) 0.35509(14) 0.0275(5) Uani 1 1 d .
O6 O 0.5928(3) 0.15639(17) 0.38615(15) 0.0257(5) Uani 1 1 d .
O7 O 0.6030(3) 0.34025(16) 0.27394(13) 0.0232(4) Uani 1 1 d .
O8 O 0.6021(3) 0.52811(17) 0.31985(14) 0.0235(4) Uani 1 1 d .
O9 O 0.7406(3) 0.2103(2) 0.7348(2) 0.0447(6) Uani 1 1 d D
O10 O 0.2692(4) 0.2018(2) 0.2232(2) 0.0543(8) Uani 1 1 d D
O11 O 0.9633(5) 0.9607(3) 0.3007(2) 0.0642(9) Uani 1 1 d D
O12 O 0.4606(5) 1.0044(3) 0.2217(3) 0.0847(14) Uani 1 1 d D
H10B H 0.364(4) 0.247(3) 0.246(4) 0.102 Uiso 1 1 d D
H9OB H 0.852(3) 0.238(3) 0.740(4) 0.102 Uiso 1 1 d D
H9OA H 0.730(6) 0.1391(9) 0.716(4) 0.102 Uiso 1 1 d D
H10A H 0.293(6) 0.1331(13) 0.213(4) 0.102 Uiso 1 1 d D
H12B H 0.507(6) 0.9408(18) 0.205(4) 0.102 Uiso 1 1 d D
H11B H 1.013(7) 1.024(2) 0.292(3) 0.102 Uiso 1 1 d D
H12A H 0.548(5) 1.054(3) 0.216(4) 0.102 Uiso 1 1 d D
H11A H 0.908(6) 0.926(3) 0.2477(18) 0.102 Uiso 1 1 d D

loop_
_atom_site_aniso_label
_atom_site_aniso_U_11
_atom_site_aniso_U_22
_atom_site_aniso_U_33
_atom_site_aniso_U_23
_atom_site_aniso_U_13
_atom_site_aniso_U_12
Pd1 0.01932(13) 0.01543(14) 0.01671(13) 0.00136(9) 0.00136(9) 0.00212(9)
Pd2 0.01930(13) 0.01508(14) 0.01728(13) 0.00125(9) 0.00104(9) 0.00222(9)
C1 0.0246(15) 0.0209(15) 0.0172(13) -0.0005(11) 0.0007(11) -0.0011(11)
C2 0.0255(15) 0.0337(18) 0.0172(14) 0.0040(13) -0.0014(11) 0.0029(13)
C3 0.0252(15) 0.0238(16) 0.0218(14) 0.0061(12) 0.0017(11) 0.0056(12)
C4 0.0156(13) 0.0224(15) 0.0185(13) 0.0019(11) 0.0039(10) 0.0002(11)
C5 0.0224(14) 0.0219(15) 0.0200(14) 0.0041(12) 0.0000(11) 0.0042(12)
C6 0.0148(13) 0.0214(15) 0.0148(13) 0.0017(11) 0.0031(10) 0.0010(11)
C7 0.0187(14) 0.0217(15) 0.0163(13) 0.0019(11) -0.0006(10) 0.0001(11)
C8 0.0318(17) 0.0205(16) 0.0376(18) 0.0066(13) -0.0025(14) -0.0029(13)
C9 0.0397(18) 0.0181(16) 0.0286(16) 0.0040(13) -0.0015(14) 0.0036(13)
C10 0.0251(15) 0.0239(15) 0.0156(13) -0.0013(11) 0.0009(11) -0.0008(12)
C11 0.0275(15) 0.0319(18) 0.0176(14) 0.0038(13) -0.0012(12) 0.0004(13)
C12 0.0248(15) 0.0237(16) 0.0210(14) 0.0080(12) 0.0012(11) 0.0030(12)
C13 0.0157(13) 0.0215(15) 0.0179(13) 0.0022(11) 0.0026(10) -0.0003(11)
C14 0.0246(15) 0.0193(15) 0.0179(14) 0.0047(11) 0.0007(11) 0.0048(11)
C15 0.0147(13) 0.0192(14) 0.0152(13) 0.0025(11) 0.0020(10) -0.0009(10)
C16 0.0210(14) 0.0191(15) 0.0154(13) 0.0030(11) 0.0005(10) 0.0012(11)
C17 0.0327(17) 0.0181(15) 0.0332(17) 0.0054(13) -0.0046(13) -0.0034(12)
C18 0.0374(18) 0.0162(15) 0.0293(16) 0.0032(12) -0.0036(13) 0.0040(13)
N1 0.0297(13) 0.0215(13) 0.0202(12) 0.0044(10) 0.0012(10) 0.0052(10)
N2 0.0209(12) 0.0187(13) 0.0235(12) 0.0017(10) 0.0009(10) 0.0018(10)
N3 0.0244(12) 0.0217(13) 0.0203(12) 0.0045(10) 0.0014(10) 0.0035(10)
N4 0.0197(12) 0.0186(13) 0.0217(12) 0.0018(10) 0.0001(9) 0.0010(9)
N5 0.0176(11) 0.0172(12) 0.0172(11) 0.0009(9) 0.0001(9) 0.0002(9)
N6 0.0187(12) 0.0167(12) 0.0171(11) 0.0025(9) 0.0023(9) -0.0001(9)
O1 0.0238(11) 0.0336(13) 0.0387(13) -0.0108(10) -0.0004(9) 0.0072(9)
O2 0.0310(12) 0.0199(11) 0.0304(11) 0.0019(9) 0.0072(9) -0.0016(9)
O3 0.0280(11) 0.0186(10) 0.0199(10) -0.0003(8) -0.0007(8) -0.0015(8)
O4 0.0297(11) 0.0201(11) 0.0191(10) 0.0030(8) -0.0029(8) 0.0025(8)
O5 0.0240(11) 0.0272(12) 0.0276(11) -0.0011(9) 0.0021(9) 0.0059(9)
O6 0.0269(11) 0.0181(11) 0.0296(11) 0.0015(9) 0.0051(9) -0.0032(8)
O7 0.0286(11) 0.0184(10) 0.0193(10) 0.0004(8) -0.0021(8) -0.0009(8)
O8 0.0294(11) 0.0193(11) 0.0199(10) 0.0026(8) -0.0036(8) 0.0027(8)
O9 0.0335(13) 0.0345(14) 0.0648(17) 0.0158(13) -0.0117(12) -0.0023(11)
O10 0.0386(15) 0.0417(16) 0.085(2) 0.0318(16) -0.0233(14) -0.0075(12)
O11 0.089(2) 0.0474(18) 0.0440(16) -0.0101(14) -0.0237(16) 0.0286(17)
O12 0.084(2) 0.065(2) 0.076(2) -0.0365(19) -0.046(2) 0.0478(18)

loop_
_atom_type_symbol
_atom_type_description
_atom_type_scat_dispersion_real
_atom_type_scat_dispersion_imag
_atom_type_scat_source
C C 0.0033 0.0016 'International Tables Vol C Tables 4.2.6.8 and 6.1.1.4'
H H 0.0000 0.0000 'International Tables Vol C Tables 4.2.6.8 and 6.1.1.4'
N N 0.0061 0.0033 'International Tables Vol C Tables 4.2.6.8 and 6.1.1.4'
O O 0.0106 0.0060 'International Tables Vol C Tables 4.2.6.8 and 6.1.1.4'
Pd Pd -0.9988 1.0072 'International Tables Vol C Tables 4.2.6.8 and 6.1.1.4'

loop_
_geom_angle_atom_site_label_1
_geom_angle_atom_site_label_2
_geom_angle_atom_site_label_3
_geom_angle
O4 Pd1 N5 81.57(9)
O4 Pd1 N2 178.85(8)
N5 Pd1 N2 99.57(9)
O4 Pd1 N1 95.42(9)
N5 Pd1 N1 176.44(9)
N2 Pd1 N1 83.44(10)
O8 Pd2 N6 81.81(9)
O8 Pd2 N4 178.14(8)
N6 Pd2 N4 99.49(9)
O8 Pd2 N3 94.96(9)
N6 Pd2 N3 176.42(8)
N4 Pd2 N3 83.78(10)
N5 C1 C2 121.2(3)
C3 C2 C1 119.2(3)
C2 C3 C4 119.9(3)
C6 C4 C3 117.9(3)
C6 C4 C5 124.0(2)
C3 C4 C5 118.0(2)
O1 C5 O2 127.1(3)
O1 C5 C4 114.5(2)
O2 C5 C4 118.3(2)
N5 C6 C4 122.1(2)
N5 C6 C7 114.1(2)
C4 C6 C7 123.8(2)
O3 C7 O4 124.3(2)
O3 C7 C6 120.3(3)
O4 C7 C6 115.3(2)
N2 C8 C9 107.1(2)
N1 C9 C8 107.2(2)
N6 C10 C11 121.6(3)
C12 C11 C10 119.1(3)
C11 C12 C13 119.9(3)
C15 C13 C12 117.9(3)
C15 C13 C14 123.4(2)
C12 C13 C14 118.7(2)
O5 C14 O6 127.1(3)
O5 C14 C13 115.4(2)
O6 C14 C13 117.3(2)
N6 C15 C13 122.2(2)
N6 C15 C16 114.2(2)
C13 C15 C16 123.6(2)
O7 C16 O8 125.0(2)
O7 C16 C15 119.5(2)
O8 C16 C15 115.5(2)
N4 C17 C18 107.1(2)
N3 C18 C17 106.9(2)
C9 N1 Pd1 110.42(18)
C8 N2 Pd1 108.61(18)
C18 N3 Pd2 109.38(18)
C17 N4 Pd2 109.03(18)
C1 N5 C6 119.7(2)
C1 N5 Pd1 127.3(2)
C6 N5 Pd1 112.88(18)
C10 N6 C15 119.3(2)
C10 N6 Pd2 128.1(2)
C15 N6 Pd2 112.51(18)
C7 O4 Pd1 115.44(17)
C16 O8 Pd2 115.47(17)

loop_
_geom_bond_atom_site_label_1
_geom_bond_atom_site_label_2
_geom_bond_distance
Pd1 O4 2.005(2)
Pd1 N5 2.016(2)
Pd1 N2 2.019(2)
Pd1 N1 2.030(2)
Pd2 O8 2.0041(19)
Pd2 N6 2.019(2)
Pd2 N4 2.021(2)
Pd2 N3 2.025(2)
C1 N5 1.341(3)
C1 C2 1.391(4)
C2 C3 1.379(4)
C3 C4 1.400(4)
C4 C6 1.380(4)
C4 C5 1.522(4)
C5 O1 1.246(3)
C5 O2 1.252(3)
C6 N5 1.360(3)
C6 C7 1.519(4)
C7 O3 1.226(3)
C7 O4 1.285(3)
C8 N2 1.485(4)
C8 C9 1.514(4)
C9 N1 1.479(4)
C10 N6 1.345(3)
C10 C11 1.383(4)
C11 C12 1.382(4)
C12 C13 1.400(4)
C13 C15 1.379(4)
C13 C14 1.525(4)
C14 O5 1.251(3)
C14 O6 1.254(3)
C15 N6 1.362(3)
C15 C16 1.523(4)
C16 O7 1.229(3)
C16 O8 1.281(3)
C17 N4 1.484(4)
C17 C18 1.514(4)
C18 N3 1.487(4)
